data_4118602
loop_
_publ_author_name
'Hai-Long Jiang'
'Dawei Feng'
'Tian-Fu Liu'
'Jian-Rong Li'
'Hong-Cai Zhou'

_publ_section_title
;
 Pore Surface Engineering with Controlled Loadings of Functional Groups
 via Click Chemistry in Highly Stable Metal-Organic Frameworks
;
_journal_name_full 'Journal of the American Chemical Society'
_journal_page_first 14690
_journal_page_last 14693
_journal_paper_doi 10.1021/ja3063919
_journal_volume 134
_journal_year 2012
_chemical_formula_sum 'C264 H168 O64 Zr12'
_chemical_formula_weight 5458.62
_chemical_name_systematic
; 
 ? 
;
_space_group_IT_number 225
_symmetry_cell_setting cubic
_symmetry_space_group_name_Hall '-F 4 2 3'
_symmetry_space_group_name_H-M 'F m -3 m'
_atom_sites_solution_hydrogens geom
_atom_sites_solution_primary direct
_atom_sites_solution_secondary difmap
_audit_creation_method SHELXL-97
_cell_angle_alpha 90.00
_cell_angle_beta 90.00
_cell_angle_gamma 90.00
_cell_formula_units_Z 2
_cell_length_a 32.6003(11)
_cell_length_b 32.6003(11)
_cell_length_c 32.6003(11)
_cell_measurement_temperature 296(2)
_cell_volume 34647(2)
_computing_structure_refinement 'SHELXL-97 (Sheldrick, 1997)'
_computing_structure_solution 'SHELXS-97 (Sheldrick, 1990)'
_diffrn_ambient_temperature 296(2)
_diffrn_measured_fraction_theta_full 0.998
_diffrn_measured_fraction_theta_max 0.998
_diffrn_radiation_monochromator graphite
_diffrn_radiation_source 'fine-focus sealed tube'
_diffrn_radiation_type MoK\a
_diffrn_radiation_wavelength 0.71073
_diffrn_reflns_av_R_equivalents 0.1392
_diffrn_reflns_av_sigmaI/netI 0.0579
_diffrn_reflns_limit_h_max 44
_diffrn_reflns_limit_h_min -43
_diffrn_reflns_limit_k_max 43
_diffrn_reflns_limit_k_min -43
_diffrn_reflns_limit_l_max 44
_diffrn_reflns_limit_l_min -44
_diffrn_reflns_number 109397
_diffrn_reflns_theta_full 28.69
_diffrn_reflns_theta_max 28.69
_diffrn_reflns_theta_min 1.77
_exptl_absorpt_coefficient_mu 0.201
_exptl_absorpt_correction_T_max 0.9880
_exptl_absorpt_correction_T_min 0.9802
_exptl_absorpt_correction_type empirical
_exptl_crystal_colour colorless
_exptl_crystal_density_diffrn 0.523
_exptl_crystal_description octahedron
_exptl_crystal_F_000 5488
_exptl_crystal_size_max 0.08
_exptl_crystal_size_mid 0.06
_exptl_crystal_size_min 0.06
_refine_diff_density_max 0.304
_refine_diff_density_min -0.330
_refine_diff_density_rms 0.043
_refine_ls_extinction_method none
_refine_ls_goodness_of_fit_ref 0.941
_refine_ls_matrix_type full
_refine_ls_number_parameters 52
_refine_ls_number_reflns 2246
_refine_ls_number_restraints 124
_refine_ls_restrained_S_all 0.966
_refine_ls_R_factor_all 0.1276
_refine_ls_R_factor_gt 0.0552
_refine_ls_shift/su_max 0.000
_refine_ls_shift/su_mean 0.000
_refine_ls_structure_factor_coef Fsqd
_refine_ls_weighting_details 'calc w=1/[\s^2^(Fo^2^)+(0.0689P)^2^+0.0000P] where P=(Fo^2^+2Fc^2^)/3'
_refine_ls_weighting_scheme calc
_refine_ls_wR_factor_gt 0.1216
_refine_ls_wR_factor_ref 0.1422
_reflns_number_gt 1278
_reflns_number_total 2246
_reflns_threshold_expression >2sigma(I)
_cod_data_source_file ja3063919_si_002.cif
_cod_data_source_block 1
_cod_database_code 4118602

loop_
_symmetry_equiv_pos_as_xyz
'x, y, z'
'-y, x, z'
'-x, -y, z'
'y, -x, z'
'x, -z, y'
'x, -y, -z'
'x, z, -y'
'z, y, -x'
'-x, y, -z'
'-z, y, x'
'z, x, y'
'y, z, x'
'-y, -z, x'
'z, -x, -y'
'-y, z, -x'
'-z, -x, y'
'-z, x, -y'
'y, -z, -x'
'y, x, -z'
'-y, -x, -z'
'-x, z, y'
'-x, -z, -y'
'z, -y, x'
'-z, -y, -x'
'x, y+1/2, z+1/2'
'-y, x+1/2, z+1/2'
'-x, -y+1/2, z+1/2'
'y, -x+1/2, z+1/2'
'x, -z+1/2, y+1/2'
'x, -y+1/2, -z+1/2'
'x, z+1/2, -y+1/2'
'z, y+1/2, -x+1/2'
'-x, y+1/2, -z+1/2'
'-z, y+1/2, x+1/2'
'z, x+1/2, y+1/2'
'y, z+1/2, x+1/2'
'-y, -z+1/2, x+1/2'
'z, -x+1/2, -y+1/2'
'-y, z+1/2, -x+1/2'
'-z, -x+1/2, y+1/2'
'-z, x+1/2, -y+1/2'
'y, -z+1/2, -x+1/2'
'y, x+1/2, -z+1/2'
'-y, -x+1/2, -z+1/2'
'-x, z+1/2, y+1/2'
'-x, -z+1/2, -y+1/2'
'z, -y+1/2, x+1/2'
'-z, -y+1/2, -x+1/2'
'x+1/2, y, z+1/2'
'-y+1/2, x, z+1/2'
'-x+1/2, -y, z+1/2'
'y+1/2, -x, z+1/2'
'x+1/2, -z, y+1/2'
'x+1/2, -y, -z+1/2'
'x+1/2, z, -y+1/2'
'z+1/2, y, -x+1/2'
'-x+1/2, y, -z+1/2'
'-z+1/2, y, x+1/2'
'z+1/2, x, y+1/2'
'y+1/2, z, x+1/2'
'-y+1/2, -z, x+1/2'
'z+1/2, -x, -y+1/2'
'-y+1/2, z, -x+1/2'
'-z+1/2, -x, y+1/2'
'-z+1/2, x, -y+1/2'
'y+1/2, -z, -x+1/2'
'y+1/2, x, -z+1/2'
'-y+1/2, -x, -z+1/2'
'-x+1/2, z, y+1/2'
'-x+1/2, -z, -y+1/2'
'z+1/2, -y, x+1/2'
'-z+1/2, -y, -x+1/2'
'x+1/2, y+1/2, z'
'-y+1/2, x+1/2, z'
'-x+1/2, -y+1/2, z'
'y+1/2, -x+1/2, z'
'x+1/2, -z+1/2, y'
'x+1/2, -y+1/2, -z'
'x+1/2, z+1/2, -y'
'z+1/2, y+1/2, -x'
'-x+1/2, y+1/2, -z'
'-z+1/2, y+1/2, x'
'z+1/2, x+1/2, y'
'y+1/2, z+1/2, x'
'-y+1/2, -z+1/2, x'
'z+1/2, -x+1/2, -y'
'-y+1/2, z+1/2, -x'
'-z+1/2, -x+1/2, y'
'-z+1/2, x+1/2, -y'
'y+1/2, -z+1/2, -x'
'y+1/2, x+1/2, -z'
'-y+1/2, -x+1/2, -z'
'-x+1/2, z+1/2, y'
'-x+1/2, -z+1/2, -y'
'z+1/2, -y+1/2, x'
'-z+1/2, -y+1/2, -x'
'-x, -y, -z'
'y, -x, -z'
'x, y, -z'
'-y, x, -z'
'-x, z, -y'
'-x, y, z'
'-x, -z, y'
'-z, -y, x'
'x, -y, z'
'z, -y, -x'
'-z, -x, -y'
'-y, -z, -x'
'y, z, -x'
'-z, x, y'
'y, -z, x'
'z, x, -y'
'z, -x, y'
'-y, z, x'
'-y, -x, z'
'y, x, z'
'x, -z, -y'
'x, z, y'
'-z, y, -x'
'z, y, x'
'-x, -y+1/2, -z+1/2'
'y, -x+1/2, -z+1/2'
'x, y+1/2, -z+1/2'
'-y, x+1/2, -z+1/2'
'-x, z+1/2, -y+1/2'
'-x, y+1/2, z+1/2'
'-x, -z+1/2, y+1/2'
'-z, -y+1/2, x+1/2'
'x, -y+1/2, z+1/2'
'z, -y+1/2, -x+1/2'
'-z, -x+1/2, -y+1/2'
'-y, -z+1/2, -x+1/2'
'y, z+1/2, -x+1/2'
'-z, x+1/2, y+1/2'
'y, -z+1/2, x+1/2'
'z, x+1/2, -y+1/2'
'z, -x+1/2, y+1/2'
'-y, z+1/2, x+1/2'
'-y, -x+1/2, z+1/2'
'y, x+1/2, z+1/2'
'x, -z+1/2, -y+1/2'
'x, z+1/2, y+1/2'
'-z, y+1/2, -x+1/2'
'z, y+1/2, x+1/2'
'-x+1/2, -y, -z+1/2'
'y+1/2, -x, -z+1/2'
'x+1/2, y, -z+1/2'
'-y+1/2, x, -z+1/2'
'-x+1/2, z, -y+1/2'
'-x+1/2, y, z+1/2'
'-x+1/2, -z, y+1/2'
'-z+1/2, -y, x+1/2'
'x+1/2, -y, z+1/2'
'z+1/2, -y, -x+1/2'
'-z+1/2, -x, -y+1/2'
'-y+1/2, -z, -x+1/2'
'y+1/2, z, -x+1/2'
'-z+1/2, x, y+1/2'
'y+1/2, -z, x+1/2'
'z+1/2, x, -y+1/2'
'z+1/2, -x, y+1/2'
'-y+1/2, z, x+1/2'
'-y+1/2, -x, z+1/2'
'y+1/2, x, z+1/2'
'x+1/2, -z, -y+1/2'
'x+1/2, z, y+1/2'
'-z+1/2, y, -x+1/2'
'z+1/2, y, x+1/2'
'-x+1/2, -y+1/2, -z'
'y+1/2, -x+1/2, -z'
'x+1/2, y+1/2, -z'
'-y+1/2, x+1/2, -z'
'-x+1/2, z+1/2, -y'
'-x+1/2, y+1/2, z'
'-x+1/2, -z+1/2, y'
'-z+1/2, -y+1/2, x'
'x+1/2, -y+1/2, z'
'z+1/2, -y+1/2, -x'
'-z+1/2, -x+1/2, -y'
'-y+1/2, -z+1/2, -x'
'y+1/2, z+1/2, -x'
'-z+1/2, x+1/2, y'
'y+1/2, -z+1/2, x'
'z+1/2, x+1/2, -y'
'z+1/2, -x+1/2, y'
'-y+1/2, z+1/2, x'
'-y+1/2, -x+1/2, z'
'y+1/2, x+1/2, z'
'x+1/2, -z+1/2, -y'
'x+1/2, z+1/2, y'
'-z+1/2, y+1/2, -x'
'z+1/2, y+1/2, x'

loop_
_atom_site_label
_atom_site_type_symbol
_atom_site_fract_x
_atom_site_fract_y
_atom_site_fract_z
_atom_site_U_iso_or_equiv
_atom_site_adp_type
_atom_site_occupancy
_atom_site_symmetry_multiplicity
_atom_site_calc_flag
_atom_site_refinement_flags
_atom_site_disorder_assembly
_atom_site_disorder_group
Zr1 Zr 0.0000 0.0000 0.075216(17) 0.0655(3) Uani 1 8 d SU . .
O1 O 0.03666(9) -0.03666(9) 0.03666(9) 0.1008(15) Uani 1 6 d SU . .
O2 O 0.05841(11) 0.0000 0.10851(10) 0.1421(14) Uani 1 2 d SDU . .
C1 C 0.09536(15) 0.0000 0.09536(15) 0.190(4) Uani 1 4 d SDU . .
C2 C 0.12797(12) 0.0000 0.12797(12) 0.262(5) Uani 1 4 d SDU . .
C3 C 0.11708(14) 0.0000 0.16803(12) 0.341(6) Uani 1 2 d SDU . .
H3A H 0.0895 0.0000 0.1754 0.410 Uiso 1 2 calc SR . .
C4 C 0.14686(13) 0.0000 0.19772(15) 0.427(7) Uani 1 2 d SDU . .
H4A H 0.1395 0.0000 0.2253 0.513 Uiso 1 2 calc SR . .
C5 C 0.18697(14) 0.0000 0.18697(14) 0.420(9) Uani 1 4 d SDU . .
C6 C 0.22036(11) 0.0000 0.22036(11) 0.522(10) Uani 1 4 d SDU . .
C7 C 0.23511(7) 0.03630(12) 0.23511(7) 0.574(11) Uani 1 2 d SDU . .
C8 C 0.2038(7) 0.0711(7) 0.2408(10) 0.49(3) Uiso 0.25 1 d PDU A -1
H8A H 0.2162 0.0968 0.2335 0.728 Uiso 0.25 1 calc PR A -1
H8B H 0.1952 0.0720 0.2690 0.728 Uiso 0.25 1 calc PR A -1
H8C H 0.1804 0.0662 0.2236 0.728 Uiso 0.25 1 calc PR A -1

loop_
_atom_site_aniso_label
_atom_site_aniso_U_11
_atom_site_aniso_U_22
_atom_site_aniso_U_33
_atom_site_aniso_U_23
_atom_site_aniso_U_13
_atom_site_aniso_U_12
Zr1 0.0844(4) 0.0844(4) 0.0276(3) 0.000 0.000 0.000
O1 0.1008(15) 0.1008(15) 0.1008(15) -0.0311(18) 0.0311(18) -0.0311(18)
O2 0.154(3) 0.186(3) 0.087(2) 0.000 -0.074(2) 0.000
C1 0.152(5) 0.265(10) 0.152(5) 0.000 -0.119(6) 0.000
C2 0.214(6) 0.358(13) 0.214(6) 0.000 -0.185(8) 0.000
C3 0.361(9) 0.470(13) 0.193(6) 0.000 -0.230(7) 0.000
C4 0.414(11) 0.578(16) 0.290(8) 0.000 -0.299(9) 0.000
C5 0.385(10) 0.489(18) 0.385(10) 0.000 -0.340(12) 0.000
C6 0.509(13) 0.55(2) 0.509(13) 0.000 -0.471(15) 0.000
C7 0.588(16) 0.547(19) 0.588(16) -0.002(5) -0.525(17) -0.002(5)

loop_
_atom_type_symbol
_atom_type_description
_atom_type_scat_dispersion_real
_atom_type_scat_dispersion_imag
_atom_type_scat_source
C C 0.0033 0.0016 'International Tables Vol C Tables 4.2.6.8 and 6.1.1.4'
H H 0.0000 0.0000 'International Tables Vol C Tables 4.2.6.8 and 6.1.1.4'
O O 0.0106 0.0060 'International Tables Vol C Tables 4.2.6.8 and 6.1.1.4'
Zr Zr -2.9673 0.5597 'International Tables Vol C Tables 4.2.6.8 and 6.1.1.4'

loop_
_geom_angle_atom_site_label_1
_geom_angle_atom_site_label_2
_geom_angle_atom_site_label_3
_geom_angle
_geom_angle_site_symmetry_1
_geom_angle_site_symmetry_3
O1 Zr1 O1 69.14(14) 4 .
O1 Zr1 O1 69.14(14) 4 3
O1 Zr1 O1 106.7(3) . 3
O1 Zr1 O1 106.7(3) 4 2
O1 Zr1 O1 69.14(14) . 2
O1 Zr1 O1 69.14(14) 3 2
O1 Zr1 O2 78.61(13) 4 4
O1 Zr1 O2 78.61(13) . 4
O1 Zr1 O2 142.04(4) 3 4
O1 Zr1 O2 142.04(4) 2 4
O1 Zr1 O2 78.61(13) 4 3
O1 Zr1 O2 142.04(4) . 3
O1 Zr1 O2 78.61(13) 3 3
O1 Zr1 O2 142.04(4) 2 3
O2 Zr1 O2 75.81(9) 4 3
O1 Zr1 O2 142.04(4) 4 .
O1 Zr1 O2 78.61(13) . .
O1 Zr1 O2 142.04(4) 3 .
O1 Zr1 O2 78.61(13) 2 .
O2 Zr1 O2 75.81(9) 4 .
O2 Zr1 O2 120.6(2) 3 .
O1 Zr1 O2 142.04(4) 4 2
O1 Zr1 O2 142.04(4) . 2
O1 Zr1 O2 78.61(13) 3 2
O1 Zr1 O2 78.61(13) 2 2
O2 Zr1 O2 120.6(2) 4 2
O2 Zr1 O2 75.81(9) 3 2
O2 Zr1 O2 75.81(9) . 2
O1 Zr1 Zr1 34.60(6) 4 5
O1 Zr1 Zr1 34.60(6) . 5
O1 Zr1 Zr1 88.81(11) 3 5
O1 Zr1 Zr1 88.81(11) 2 5
O2 Zr1 Zr1 74.68(10) 4 5
O2 Zr1 Zr1 110.50(7) 3 5
O2 Zr1 Zr1 110.50(7) . 5
O2 Zr1 Zr1 164.68(10) 2 5
O1 Zr1 Zr1 88.81(11) 4 8
O1 Zr1 Zr1 34.60(6) . 8
O1 Zr1 Zr1 88.81(11) 3 8
O1 Zr1 Zr1 34.60(6) 2 8
O2 Zr1 Zr1 110.50(7) 4 8
O2 Zr1 Zr1 164.68(10) 3 8
O2 Zr1 Zr1 74.68(10) . 8
O2 Zr1 Zr1 110.50(7) 2 8
Zr1 Zr1 Zr1 60.0 5 8
O1 Zr1 Zr1 34.60(6) 4 104
O1 Zr1 Zr1 88.81(11) . 104
O1 Zr1 Zr1 34.60(6) 3 104
O1 Zr1 Zr1 88.81(11) 2 104
O2 Zr1 Zr1 110.50(7) 4 104
O2 Zr1 Zr1 74.68(10) 3 104
O2 Zr1 Zr1 164.68(10) . 104
O2 Zr1 Zr1 110.50(7) 2 104
Zr1 Zr1 Zr1 60.0 5 104
Zr1 Zr1 Zr1 90.0 8 104
O1 Zr1 Zr1 88.81(11) 4 101
O1 Zr1 Zr1 88.81(11) . 101
O1 Zr1 Zr1 34.60(6) 3 101
O1 Zr1 Zr1 34.60(6) 2 101
O2 Zr1 Zr1 164.68(10) 4 101
O2 Zr1 Zr1 110.50(7) 3 101
O2 Zr1 Zr1 110.50(7) . 101
O2 Zr1 Zr1 74.68(10) 2 101
Zr1 Zr1 Zr1 90.0 5 101
Zr1 Zr1 Zr1 60.0 8 101
Zr1 Zr1 Zr1 60.0 104 101
Zr1 O1 Zr1 110.81(12) 5 8
Zr1 O1 Zr1 110.81(12) 5 .
Zr1 O1 Zr1 110.81(12) 8 .
C1 O2 Zr1 130.7(4) . .
O2 C1 O2 129.2(7) 23 .
O2 C1 C2 115.4(3) 23 .
O2 C1 C2 115.4(3) . .
C3 C2 C3 120.4(5) 23 .
C3 C2 C1 119.8(2) 23 .
C3 C2 C1 119.8(2) . .
C2 C3 C4 119.7(3) . .
C2 C3 H3A 120.1 . .
C4 C3 H3A 120.1 . .
C5 C4 C3 120.1(3) . .
C5 C4 H4A 120.0 . .
C3 C4 H4A 120.0 . .
C4 C5 C4 120.0(5) 23 .
C4 C5 C6 120.0(2) 23 .
C4 C5 C6 120.0(2) . .
C7 C6 C7 120.2(5) . 105
C7 C6 C5 119.9(2) . .
C7 C6 C5 119.9(2) 105 .
C6 C7 C7 119.9(2) . 57
C6 C7 C8 116.6(8) . .
C7 C7 C8 112.6(8) 57 .
C6 C7 C8 116.6(8) . 120
C7 C7 C8 112.6(8) 57 120
C8 C7 C8 68(3) . 120
C7 C8 H8A 109.5 . .
C7 C8 H8B 109.5 . .
C7 C8 H8C 109.5 . .

loop_
_geom_bond_atom_site_label_1
_geom_bond_atom_site_label_2
_geom_bond_distance
_geom_bond_site_symmetry_2
Zr1 O1 2.1063(16) 4
Zr1 O1 2.1063(16) .
Zr1 O1 2.1063(16) 3
Zr1 O1 2.1063(16) 2
Zr1 O2 2.192(3) 4
Zr1 O2 2.192(3) 3
Zr1 O2 2.192(3) .
Zr1 O2 2.192(3) 2
Zr1 Zr1 3.4677(8) 5
Zr1 Zr1 3.4677(8) 8
Zr1 Zr1 3.4677(8) 104
Zr1 Zr1 3.4677(8) 101
O1 Zr1 2.1063(16) 5
O1 Zr1 2.1063(16) 8
O2 C1 1.279(4) .
C1 O2 1.279(4) 23
C1 C2 1.503(8) .
C2 C3 1.353(4) 23
C2 C3 1.353(4) .
C3 C4 1.371(5) .
C3 H3A 0.9300 .
C4 C5 1.354(5) .
C4 H4A 0.9300 .
C5 C4 1.354(5) 23
C5 C6 1.539(8) .
C6 C7 1.365(4) .
C6 C7 1.365(4) 105
C7 C7 1.373(7) 57
C7 C8 1.539(18) .
C7 C8 1.539(18) 120
C8 H8A 0.9600 .
C8 H8B 0.9600 .
C8 H8C 0.9600 .
